data_7111601
loop_
_publ_author_name
'DeAngelis, Andrew'
'Boruta, David T.'
'Lubin, Jean-Bernard'
'Plampin, III, James N.'
'Yap, Glenn P. A.'
'Fox, Joseph M.'

_publ_section_title
;
 The chiral crown conformation in paddlewheel complexes
;
_journal_issue 25
_journal_name_full 'Chemical Communications'
_journal_page_first 4541
_journal_page_last 4543
_journal_paper_doi 10.1039/c001557a
_journal_volume 46
_journal_year 2010
_chemical_formula_sum 'C84 H88 N4 O21 Rh2'
_chemical_formula_weight 1695.40
_chemical_name_systematic
;
?
;
_space_group_IT_number 18
_symmetry_cell_setting orthorhombic
_symmetry_space_group_name_Hall 'P 2 2ab'
_symmetry_space_group_name_H-M 'P 21 21 2'
_atom_sites_solution_hydrogens geom
_atom_sites_solution_primary direct
_atom_sites_solution_secondary difmap
_audit_creation_method SHELXL-97
_cell_angle_alpha 90.00
_cell_angle_beta 90.00
_cell_angle_gamma 90.00
_cell_formula_units_Z 4
_cell_length_a 21.627(10)
_cell_length_b 21.826(10)
_cell_length_c 17.238(8)
_cell_measurement_reflns_used 1023
_cell_measurement_temperature 200(2)
_cell_measurement_theta_max 24.40
_cell_measurement_theta_min 2.65
_cell_volume 8137(7)
_computing_cell_refinement 'SAINT (Bruker, 2002)'
_computing_data_collection 'SMART (Bruker, 2002)'
_computing_data_reduction SAINT
_computing_molecular_graphics 'SHELXTL (Sheldrick, 2001)'
_computing_publication_material 'SHELXTL (Sheldrick, 2001)'
_computing_structure_refinement 'SHELXL-97 (Sheldrick, 1997)'
_computing_structure_solution 'SHELXS-97 (Sheldrick, 1990)'
_diffrn_ambient_temperature 200(2)
_diffrn_detector_area_resol_mean 836.6
_diffrn_measured_fraction_theta_full 0.999
_diffrn_measured_fraction_theta_max 0.999
_diffrn_measurement_device_type 'Bruker AXS APEX diffractometer'
_diffrn_measurement_method \w
_diffrn_radiation_monochromator graphite
_diffrn_radiation_source 'fine-focus sealed tube'
_diffrn_radiation_type MoK\a
_diffrn_radiation_wavelength 0.71073
_diffrn_reflns_av_R_equivalents 0.0526
_diffrn_reflns_av_sigmaI/netI 0.0390
_diffrn_reflns_limit_h_max 28
_diffrn_reflns_limit_h_min -28
_diffrn_reflns_limit_k_max 29
_diffrn_reflns_limit_k_min -29
_diffrn_reflns_limit_l_max 22
_diffrn_reflns_limit_l_min -22
_diffrn_reflns_number 111612
_diffrn_reflns_theta_full 25.00
_diffrn_reflns_theta_max 28.27
_diffrn_reflns_theta_min 1.33
_diffrn_standards_decay_% 1
_diffrn_standards_interval_count 0
_diffrn_standards_interval_time 0
_diffrn_standards_number 0
_exptl_absorpt_coefficient_mu 0.480
_exptl_absorpt_correction_T_max 0.9622
_exptl_absorpt_correction_T_min 0.8694
_exptl_absorpt_correction_type multi-scan
_exptl_absorpt_process_details 'SADABS (Sheldrick, 2003)'
_exptl_crystal_colour green
_exptl_crystal_density_diffrn 1.384
_exptl_crystal_density_method 'not measured'
_exptl_crystal_description block
_exptl_crystal_F_000 3512
_exptl_crystal_size_max 0.30
_exptl_crystal_size_mid 0.11
_exptl_crystal_size_min 0.08
_refine_diff_density_max 1.048
_refine_diff_density_min -0.400
_refine_diff_density_rms 0.075
_refine_ls_abs_structure_details 'Flack H D (1983), Acta Cryst. A39, 876-881: 9231 Friedel pairs'
_refine_ls_abs_structure_Flack -0.035(17)
_refine_ls_extinction_method none
_refine_ls_goodness_of_fit_ref 1.065
_refine_ls_hydrogen_treatment constr
_refine_ls_matrix_type full
_refine_ls_number_parameters 1032
_refine_ls_number_reflns 20130
_refine_ls_number_restraints 181
_refine_ls_restrained_S_all 1.064
_refine_ls_R_factor_all 0.0479
_refine_ls_R_factor_gt 0.0401
_refine_ls_shift/su_max 0.003
_refine_ls_shift/su_mean 0.000
_refine_ls_structure_factor_coef Fsqd
_refine_ls_weighting_details 'calc w=1/[\s^2^(Fo^2^)+(0.0533P)^2^+1.7852P] where P=(Fo^2^+2Fc^2^)/3'
_refine_ls_weighting_scheme calc
_refine_ls_wR_factor_gt 0.0975
_refine_ls_wR_factor_ref 0.1038
_reflns_number_gt 18072
_reflns_number_total 20130
_reflns_threshold_expression >2sigma(I)
_cod_data_source_file C001557Asup1.cif
_cod_data_source_block joef094a
_cod_depositor_comments
;
The following automatic conversions were performed:

'_symmetry_cell_setting' value 'Orthorhombic' changed to
'orthorhombic' according to
/home/saulius/struct/CIF-dictionaries/cif_core.dic dictionary named
'cif_core.dic' version 2.4.2 from 2011-04-26.

Automatic conversion script
Id: cif_fix_values 1891 2012-01-12 08:04:46Z andrius 
;
_cod_original_cell_volume 8137(6)
_cod_original_sg_symbol_H-M P2(1)2(1)2
_cod_database_code 7111601

loop_
_symmetry_equiv_pos_as_xyz
'x, y, z'
'-x, -y, z'
'-x+1/2, y+1/2, -z'
'x+1/2, -y+1/2, -z'

loop_
_atom_site_label
_atom_site_type_symbol
_atom_site_fract_x
_atom_site_fract_y
_atom_site_fract_z
_atom_site_U_iso_or_equiv
_atom_site_adp_type
_atom_site_occupancy
_atom_site_symmetry_multiplicity
_atom_site_calc_flag
_atom_site_refinement_flags
_atom_site_disorder_assembly
_atom_site_disorder_group
Rh1 Rh 0.256561(11) 0.234048(9) 0.203486(11) 0.02445(5) Uani 1 1 d . A .
Rh2 Rh 0.257848(12) 0.200389(10) 0.335064(12) 0.02771(6) Uani 1 1 d D . .
C1 C 0.20854(16) 0.11314(15) 0.22980(18) 0.0329(7) Uani 1 1 d . . .
C2 C 0.17860(17) 0.05277(16) 0.2035(2) 0.0360(7) Uani 1 1 d . A .
H2A H 0.1370 0.0649 0.1834 0.043 Uiso 1 1 calc R . .
C3 C 0.1650(2) 0.00405(19) 0.2668(2) 0.0542(11) Uani 1 1 d . . .
C4 C 0.2234(3) -0.0197(2) 0.3073(3) 0.0764(17) Uani 1 1 d . A .
H4A H 0.2117 -0.0470 0.3500 0.115 Uiso 1 1 calc R . .
H4B H 0.2471 0.0150 0.3279 0.115 Uiso 1 1 calc R . .
H4C H 0.2489 -0.0423 0.2700 0.115 Uiso 1 1 calc R . .
C5 C 0.1317(3) -0.0507(2) 0.2282(3) 0.0778(17) Uani 1 1 d . A .
H5A H 0.1214 -0.0813 0.2677 0.117 Uiso 1 1 calc R . .
H5B H 0.1590 -0.0692 0.1892 0.117 Uiso 1 1 calc R . .
H5C H 0.0937 -0.0364 0.2031 0.117 Uiso 1 1 calc R . .
C6 C 0.1198(3) 0.0313(2) 0.3261(3) 0.0713(15) Uani 1 1 d . A .
H6A H 0.1068 -0.0006 0.3626 0.107 Uiso 1 1 calc R . .
H6B H 0.0835 0.0476 0.2991 0.107 Uiso 1 1 calc R . .
H6C H 0.1403 0.0645 0.3547 0.107 Uiso 1 1 calc R . .
C7 C 0.17594(18) 0.01199(16) 0.0705(2) 0.0361(8) Uani 1 1 d . A .
C8 C 0.2090(2) -0.02025(15) 0.00669(19) 0.0382(8) Uani 1 1 d . . .
C9 C 0.1744(2) -0.04840(18) -0.0511(2) 0.0440(9) Uani 1 1 d . . .
H9A H 0.1307 -0.0443 -0.0517 0.053 Uiso 1 1 calc R . .
C10 C 0.2042(2) -0.08270(18) -0.1082(2) 0.0532(11) Uani 1 1 d . . .
H10A H 0.1802 -0.1045 -0.1453 0.064 Uiso 1 1 calc R . .
C11 C 0.2661(2) -0.08550(17) -0.1116(2) 0.0538(11) Uani 1 1 d . . .
H11A H 0.2853 -0.1084 -0.1518 0.065 Uiso 1 1 calc R . .
C12 C 0.3036(2) -0.05471(18) -0.0558(2) 0.0494(10) Uani 1 1 d . . .
C13 C 0.2729(2) -0.02392(16) 0.0071(2) 0.0408(9) Uani 1 1 d . . .
C14 C 0.30881(18) 0.00131(16) 0.0673(2) 0.0407(8) Uani 1 1 d . . .
C15 C 0.3718(2) -0.0012(2) 0.0656(3) 0.0534(10) Uani 1 1 d . . .
H15A H 0.3954 0.0158 0.1068 0.064 Uiso 1 1 calc R . .
C16 C 0.4019(2) -0.0293(2) 0.0020(3) 0.0647(13) Uani 1 1 d . . .
H16A H 0.4458 -0.0302 0.0001 0.078 Uiso 1 1 calc R . .
C17 C 0.3690(2) -0.0548(2) -0.0559(3) 0.0614(12) Uani 1 1 d . . .
H17A H 0.3903 -0.0734 -0.0979 0.074 Uiso 1 1 calc R . .
C18 C 0.27667(17) 0.02799(16) 0.1355(2) 0.0376(8) Uani 1 1 d . A .
C19 C 0.36885(15) 0.17446(14) 0.25023(19) 0.0308(6) Uani 1 1 d . . .
C20 C 0.43472(15) 0.14964(15) 0.2379(2) 0.0338(7) Uani 1 1 d . A .
H20A H 0.4298 0.1142 0.2016 0.041 Uiso 1 1 calc R . .
C21 C 0.46836(18) 0.12288(18) 0.3103(2) 0.0451(9) Uani 1 1 d . . .
C22 C 0.4748(2) 0.1680(2) 0.3764(2) 0.0563(11) Uani 1 1 d . A .
H22A H 0.5019 0.2017 0.3605 0.084 Uiso 1 1 calc R . .
H22B H 0.4927 0.1472 0.4216 0.084 Uiso 1 1 calc R . .
H22C H 0.4340 0.1843 0.3901 0.084 Uiso 1 1 calc R . .
C23 C 0.5338(2) 0.1018(2) 0.2859(3) 0.0644(13) Uani 1 1 d . A .
H23A H 0.5583 0.1374 0.2701 0.097 Uiso 1 1 calc R . .
H23B H 0.5306 0.0731 0.2424 0.097 Uiso 1 1 calc R . .
H23C H 0.5541 0.0814 0.3298 0.097 Uiso 1 1 calc R . .
C24 C 0.4317(2) 0.06619(19) 0.3371(3) 0.0575(11) Uani 1 1 d . A .
H24A H 0.3912 0.0790 0.3567 0.086 Uiso 1 1 calc R . .
H24B H 0.4546 0.0452 0.3784 0.086 Uiso 1 1 calc R . .
H24C H 0.4261 0.0382 0.2932 0.086 Uiso 1 1 calc R . .
C25 C 0.50630(16) 0.17450(17) 0.1316(2) 0.0385(8) Uani 1 1 d . A .
C26 C 0.54057(16) 0.22149(18) 0.0854(2) 0.0408(8) Uani 1 1 d . . .
C27 C 0.57680(16) 0.2028(2) 0.0243(2) 0.0481(9) Uani 1 1 d . . .
H27A H 0.5829 0.1603 0.0150 0.058 Uiso 1 1 calc R . .
C28 C 0.60503(18) 0.2465(3) -0.0248(3) 0.0603(12) Uani 1 1 d . . .
H28A H 0.6300 0.2335 -0.0670 0.072 Uiso 1 1 calc R . .
C29 C 0.5962(2) 0.3073(3) -0.0113(3) 0.0638(14) Uani 1 1 d . . .
H29A H 0.6150 0.3363 -0.0449 0.077 Uiso 1 1 calc R . .
C30 C 0.55982(19) 0.3287(2) 0.0516(3) 0.0530(10) Uani 1 1 d . . .
C31 C 0.53182(16) 0.28409(18) 0.1007(2) 0.0421(8) Uani 1 1 d . . .
C32 C 0.49393(17) 0.30353(17) 0.1624(2) 0.0428(8) Uani 1 1 d . . .
C33 C 0.4832(2) 0.36499(18) 0.1760(3) 0.0540(10) Uani 1 1 d . . .
H33A H 0.4575 0.3777 0.2177 0.065 Uiso 1 1 calc R . .
C34 C 0.5111(3) 0.4082(2) 0.1268(3) 0.0707(14) Uani 1 1 d . . .
H34A H 0.5036 0.4506 0.1353 0.085 Uiso 1 1 calc R . .
C35 C 0.5479(2) 0.3913(2) 0.0680(3) 0.0661(13) Uani 1 1 d . . .
H35A H 0.5665 0.4220 0.0366 0.079 Uiso 1 1 calc R . .
C36 C 0.46476(16) 0.25771(16) 0.2144(2) 0.0387(8) Uani 1 1 d . A .
C37 C 0.30387(14) 0.32123(14) 0.31399(18) 0.0295(6) Uani 1 1 d . . .
C38 C 0.33284(16) 0.38211(14) 0.3402(2) 0.0345(7) Uani 1 1 d . A .
H38A H 0.3746 0.3833 0.3153 0.041 Uiso 1 1 calc R . .
C39 C 0.3452(2) 0.38978(17) 0.4296(2) 0.0461(9) Uani 1 1 d . . .
C40 C 0.3931(2) 0.3418(2) 0.4540(3) 0.0613(12) Uani 1 1 d . A .
H40A H 0.4056 0.3493 0.5078 0.092 Uiso 1 1 calc R . .
H40B H 0.4294 0.3447 0.4201 0.092 Uiso 1 1 calc R . .
H40C H 0.3750 0.3008 0.4497 0.092 Uiso 1 1 calc R . .
C41 C 0.3751(3) 0.4536(2) 0.4423(3) 0.0679(14) Uani 1 1 d . A .
H41A H 0.3874 0.4578 0.4967 0.102 Uiso 1 1 calc R . .
H41B H 0.3452 0.4857 0.4292 0.102 Uiso 1 1 calc R . .
H41C H 0.4116 0.4576 0.4090 0.102 Uiso 1 1 calc R . .
C42 C 0.2877(2) 0.3851(2) 0.4797(2) 0.0627(12) Uani 1 1 d . A .
H42A H 0.2996 0.3865 0.5345 0.094 Uiso 1 1 calc R . .
H42B H 0.2665 0.3464 0.4688 0.094 Uiso 1 1 calc R . .
H42C H 0.2600 0.4194 0.4681 0.094 Uiso 1 1 calc R . .
C43 C 0.23351(16) 0.43350(15) 0.30910(19) 0.0349(7) Uani 1 1 d . A .
C44 C 0.20067(18) 0.48893(17) 0.2792(2) 0.0402(8) Uani 1 1 d . . .
C45 C 0.1368(2) 0.4904(2) 0.2810(3) 0.0530(11) Uani 1 1 d . . .
H45A H 0.1141 0.4559 0.2988 0.064 Uiso 1 1 calc R . .
C46 C 0.1059(2) 0.5432(2) 0.2562(3) 0.0657(13) Uani 1 1 d . . .
H46A H 0.0620 0.5445 0.2573 0.079 Uiso 1 1 calc R . .
C47 C 0.1381(3) 0.5926(2) 0.2306(3) 0.0664(14) Uani 1 1 d . . .
H47A H 0.1162 0.6283 0.2155 0.080 Uiso 1 1 calc R . .
C48 C 0.2025(2) 0.59224(19) 0.2259(2) 0.0503(10) Uani 1 1 d . . .
C49 C 0.23498(19) 0.53845(15) 0.25043(19) 0.0396(8) Uani 1 1 d . . .
C50 C 0.29926(19) 0.53569(16) 0.2441(2) 0.0412(8) Uani 1 1 d . . .
C51 C 0.3323(2) 0.5849(2) 0.2150(3) 0.0571(11) Uani 1 1 d . . .
H51A H 0.3760 0.5824 0.2100 0.069 Uiso 1 1 calc R . .
C52 C 0.3010(3) 0.6385(2) 0.1928(3) 0.0696(14) Uani 1 1 d . . .
H52A H 0.3238 0.6728 0.1744 0.083 Uiso 1 1 calc R . .
C53 C 0.2386(3) 0.64178(18) 0.1975(2) 0.0648(13) Uani 1 1 d . . .
H53A H 0.2184 0.6782 0.1813 0.078 Uiso 1 1 calc R . .
C54 C 0.33319(18) 0.48004(16) 0.2691(2) 0.0377(8) Uani 1 1 d . A .
C55 C 0.14711(15) 0.26205(15) 0.29042(18) 0.0331(6) Uani 1 1 d . . .
C56 C 0.08490(15) 0.29357(17) 0.3020(2) 0.0368(7) Uani 1 1 d . A .
H56A H 0.0941 0.3383 0.2965 0.044 Uiso 1 1 calc R . .
C57 C 0.05227(19) 0.2879(2) 0.3826(2) 0.0537(11) Uani 1 1 d . . .
C58 C 0.0940(2) 0.3194(3) 0.4424(2) 0.0693(15) Uani 1 1 d . A .
H58A H 0.0727 0.3209 0.4926 0.104 Uiso 1 1 calc R . .
H58B H 0.1032 0.3611 0.4251 0.104 Uiso 1 1 calc R . .
H58C H 0.1325 0.2962 0.4477 0.104 Uiso 1 1 calc R . .
C59 C 0.0378(3) 0.2226(3) 0.4075(3) 0.0793(17) Uani 1 1 d . A .
H59A H 0.0241 0.2225 0.4617 0.119 Uiso 1 1 calc R . .
H59B H 0.0750 0.1972 0.4023 0.119 Uiso 1 1 calc R . .
H59C H 0.0049 0.2059 0.3745 0.119 Uiso 1 1 calc R . .
C60 C -0.0087(2) 0.3242(3) 0.3781(3) 0.0836(19) Uani 1 1 d . A .
H60A H -0.0266 0.3278 0.4301 0.125 Uiso 1 1 calc R . .
H60B H -0.0378 0.3028 0.3440 0.125 Uiso 1 1 calc R . .
H60C H -0.0005 0.3652 0.3573 0.125 Uiso 1 1 calc R . .
C61 C 0.03722(16) 0.21704(18) 0.2144(2) 0.0409(8) Uani 1 1 d . A .
C62 C -0.00723(16) 0.20300(17) 0.1515(2) 0.0393(7) Uani 1 1 d . . .
C63 C -0.02053(19) 0.1428(2) 0.1336(3) 0.0510(10) Uani 1 1 d . . .
H63A H -0.0026 0.1106 0.1632 0.061 Uiso 1 1 calc R . .
C64 C -0.0605(2) 0.1289(2) 0.0719(3) 0.0589(11) Uani 1 1 d . . .
H64A H -0.0702 0.0874 0.0603 0.071 Uiso 1 1 calc R . .
C65 C -0.08568(19) 0.1752(2) 0.0284(3) 0.0539(11) Uani 1 1 d . . .
H65A H -0.1122 0.1652 -0.0136 0.065 Uiso 1 1 calc R . .
C66 C -0.07327(16) 0.2367(2) 0.0443(2) 0.0455(9) Uani 1 1 d . . .
C67 C -0.03414(15) 0.25127(18) 0.1086(2) 0.0411(8) Uani 1 1 d . . .
C68 C -0.02003(16) 0.31238(18) 0.1256(2) 0.0406(8) Uani 1 1 d . . .
C69 C -0.04396(18) 0.3592(2) 0.0801(2) 0.0478(9) Uani 1 1 d . . .
H69A H -0.0345 0.4007 0.0918 0.057 Uiso 1 1 calc R . .
C70 C -0.08191(18) 0.3451(2) 0.0173(3) 0.0539(11) Uani 1 1 d . . .
H70A H -0.0983 0.3774 -0.0134 0.065 Uiso 1 1 calc R . .
C71 C -0.09605(17) 0.2864(2) -0.0011(2) 0.0515(11) Uani 1 1 d . . .
H71A H -0.1215 0.2783 -0.0449 0.062 Uiso 1 1 calc R . .
C72 C 0.02082(15) 0.32785(18) 0.1907(2) 0.0390(8) Uani 1 1 d . A .
C73 C 0.25540(15) 0.23014(14) 0.01234(16) 0.0324(6) Uani 1 1 d . A .
C74 C 0.26049(18) 0.16169(14) 0.0115(2) 0.0402(7) Uani 1 1 d . . .
H74A H 0.2844 0.1481 0.0566 0.060 Uiso 1 1 calc R . .
H74B H 0.2813 0.1486 -0.0362 0.060 Uiso 1 1 calc R . .
H74C H 0.2190 0.1436 0.0135 0.060 Uiso 1 1 calc R . .
C75 C 0.2406(2) 0.31854(15) -0.0659(2) 0.0439(8) Uani 1 1 d . A .
H75A H 0.2790 0.3402 -0.0508 0.053 Uiso 1 1 calc R . .
H75B H 0.2068 0.3323 -0.0313 0.053 Uiso 1 1 calc R . .
C76 C 0.2249(3) 0.3323(2) -0.1486(3) 0.0812(18) Uani 1 1 d . . .
H76A H 0.2188 0.3765 -0.1549 0.122 Uiso 1 1 calc R . .
H76B H 0.1868 0.3107 -0.1628 0.122 Uiso 1 1 calc R . .
H76C H 0.2587 0.3187 -0.1823 0.122 Uiso 1 1 calc R . .
C81 C 0.1340(4) 0.2480(4) 0.6665(5) 0.108(2) Uani 1 1 d . . .
C82 C 0.1857(5) 0.2875(6) 0.6363(5) 0.172(5) Uani 1 1 d . . .
H82A H 0.1805 0.3295 0.6555 0.258 Uiso 1 1 calc R . .
H82B H 0.1848 0.2876 0.5795 0.258 Uiso 1 1 calc R . .
H82C H 0.2254 0.2712 0.6543 0.258 Uiso 1 1 calc R . .
C83 C 0.0685(3) 0.1646(3) 0.6413(4) 0.098(2) Uani 1 1 d . . .
H83A H 0.0290 0.1870 0.6354 0.118 Uiso 1 1 calc R . .
H83B H 0.0736 0.1535 0.6966 0.118 Uiso 1 1 calc R . .
C84 C 0.0678(5) 0.1094(4) 0.5937(7) 0.166(4) Uani 1 1 d . . .
H84A H 0.0422 0.0781 0.6188 0.249 Uiso 1 1 calc R . .
H84B H 0.1101 0.0939 0.5877 0.249 Uiso 1 1 calc R . .
H84C H 0.0506 0.1190 0.5425 0.249 Uiso 1 1 calc R . .
N1 N 0.21180(15) 0.02885(13) 0.13521(17) 0.0357(6) Uani 1 1 d . . .
N2 N 0.47123(12) 0.19567(13) 0.19406(18) 0.0355(6) Uani 1 1 d . . .
N3 N 0.29836(13) 0.43450(12) 0.30625(16) 0.0325(6) Uani 1 1 d . . .
N4 N 0.04388(13) 0.27901(15) 0.23474(17) 0.0375(7) Uani 1 1 d . . .
O1 O 0.21694(10) 0.15195(10) 0.17633(12) 0.0306(5) Uani 1 1 d . A .
O2 O 0.22012(11) 0.12026(10) 0.30075(13) 0.0354(5) Uani 1 1 d . A .
O3 O 0.12067(13) 0.02179(13) 0.06934(16) 0.0465(6) Uani 1 1 d . . .
O4 O 0.30496(13) 0.04872(13) 0.19105(17) 0.0477(7) Uani 1 1 d . . .
O5 O 0.34321(10) 0.19755(10) 0.19072(12) 0.0300(4) Uani 1 1 d . A .
O6 O 0.34416(11) 0.16692(10) 0.31566(12) 0.0328(5) Uani 1 1 d . A .
O7 O 0.50784(13) 0.12028(12) 0.11513(17) 0.0504(7) Uani 1 1 d . . .
O8 O 0.43524(12) 0.27224(12) 0.27113(15) 0.0427(6) Uani 1 1 d . . .
O9 O 0.29452(10) 0.31536(10) 0.24189(12) 0.0300(5) Uani 1 1 d . A .
O10 O 0.29526(11) 0.28121(9) 0.36561(12) 0.0328(5) Uani 1 1 d . A .
O11 O 0.20644(11) 0.38946(11) 0.33519(16) 0.0427(6) Uani 1 1 d . . .
O12 O 0.38865(13) 0.47404(13) 0.25919(19) 0.0521(7) Uani 1 1 d . . .
O13 O 0.17045(10) 0.26910(11) 0.22347(12) 0.0310(5) Uani 1 1 d . A .
O14 O 0.17221(10) 0.23655(11) 0.34772(13) 0.0355(5) Uani 1 1 d . A .
O15 O 0.06713(13) 0.17773(13) 0.24750(17) 0.0514(7) Uani 1 1 d . . .
O16 O 0.03411(12) 0.38099(12) 0.20777(17) 0.0484(6) Uani 1 1 d . . .
O17 O 0.25597(10) 0.26272(9) 0.06980(11) 0.0307(4) Uani 1 1 d . . .
O18 O 0.24907(13) 0.25308(10) -0.05898(12) 0.0412(5) Uani 1 1 d . . .
O20 O 0.1095(2) 0.2549(3) 0.7289(3) 0.1105(15) Uani 1 1 d . . .
O21 O 0.1187(2) 0.2023(3) 0.6168(3) 0.1173(17) Uani 1 1 d . . .
O19 O 0.2594(11) 0.1675(14) 0.4612(10) 0.0473(10) Uani 0.519(9) 1 d PDU A 1
C77 C 0.2373(8) 0.1095(8) 0.4791(7) 0.094(4) Uani 0.519(9) 1 d PDU A 1
H77A H 0.2612 0.0771 0.4523 0.113 Uiso 0.519(9) 1 calc PR A 1
H77B H 0.1930 0.1053 0.4659 0.113 Uiso 0.519(9) 1 calc PR A 1
C78 C 0.2481(8) 0.1077(9) 0.5701(8) 0.114(5) Uani 0.519(9) 1 d PDU A 1
H78A H 0.2364 0.0685 0.5949 0.137 Uiso 0.519(9) 1 calc PR A 1
H78B H 0.2304 0.1431 0.5983 0.137 Uiso 0.519(9) 1 calc PR A 1
C79 C 0.3208(7) 0.1140(7) 0.5510(8) 0.112(4) Uani 0.519(9) 1 d PDU A 1
H79A H 0.3472 0.1145 0.5979 0.135 Uiso 0.519(9) 1 calc PR A 1
H79B H 0.3358 0.0832 0.5133 0.135 Uiso 0.519(9) 1 calc PR A 1
C80 C 0.3103(8) 0.1826(8) 0.5125(9) 0.097(4) Uani 0.519(9) 1 d PDU A 1
H80A H 0.2985 0.2135 0.5519 0.116 Uiso 0.519(9) 1 calc PR A 1
H80B H 0.3472 0.1969 0.4836 0.116 Uiso 0.519(9) 1 calc PR A 1
O19' O 0.2610(12) 0.1710(15) 0.4621(11) 0.0473(10) Uani 0.481(9) 1 d PDU A 2
C77' C 0.2208(8) 0.1314(9) 0.4972(9) 0.094(4) Uani 0.481(9) 1 d PDU A 2
H77C H 0.1990 0.1058 0.4584 0.113 Uiso 0.481(9) 1 calc PR A 2
H77D H 0.1899 0.1536 0.5288 0.113 Uiso 0.481(9) 1 calc PR A 2
C78' C 0.2650(9) 0.0909(9) 0.5503(10) 0.114(5) Uani 0.481(9) 1 d PDU A 2
H78C H 0.2906 0.0619 0.5201 0.137 Uiso 0.481(9) 1 calc PR A 2
H78D H 0.2424 0.0690 0.5919 0.137 Uiso 0.481(9) 1 calc PR A 2
C79' C 0.3040(8) 0.1490(8) 0.5823(7) 0.112(4) Uani 0.481(9) 1 d PDU A 2
H79C H 0.2783 0.1812 0.6065 0.135 Uiso 0.481(9) 1 calc PR A 2
H79D H 0.3393 0.1378 0.6159 0.135 Uiso 0.481(9) 1 calc PR A 2
C80' C 0.3226(8) 0.1627(10) 0.4938(9) 0.097(4) Uani 0.481(9) 1 d PDU A 2
H80C H 0.3481 0.2002 0.4889 0.116 Uiso 0.481(9) 1 calc PR A 2
H80D H 0.3444 0.1277 0.4696 0.116 Uiso 0.481(9) 1 calc PR A 2

loop_
_atom_site_aniso_label
_atom_site_aniso_U_11
_atom_site_aniso_U_22
_atom_site_aniso_U_33
_atom_site_aniso_U_23
_atom_site_aniso_U_13
_atom_site_aniso_U_12
Rh1 0.02767(11) 0.02584(10) 0.01984(9) 0.00028(7) -0.00064(9) 0.00128(9)
Rh2 0.03389(12) 0.02925(10) 0.02000(9) 0.00106(8) -0.00104(10) 0.00181(10)
C1 0.0356(17) 0.0343(16) 0.0289(15) 0.0009(12) 0.0028(13) -0.0019(14)
C2 0.050(2) 0.0330(16) 0.0254(15) 0.0010(14) 0.0022(15) -0.0083(14)
C3 0.085(3) 0.042(2) 0.0354(19) 0.0055(16) -0.002(2) -0.020(2)
C4 0.134(5) 0.050(2) 0.046(2) 0.021(2) -0.015(3) -0.013(3)
C5 0.131(5) 0.053(3) 0.049(3) 0.005(2) 0.004(3) -0.046(3)
C6 0.091(4) 0.078(3) 0.045(2) 0.003(2) 0.014(2) -0.039(3)
C7 0.052(2) 0.0258(16) 0.0301(17) 0.0010(13) -0.0043(15) -0.0049(14)
C8 0.065(2) 0.0241(16) 0.0260(16) 0.0053(13) -0.0026(16) -0.0026(15)
C9 0.065(3) 0.0374(19) 0.0300(18) 0.0043(15) -0.0046(17) -0.0053(17)
C10 0.097(4) 0.037(2) 0.0263(18) -0.0014(15) -0.002(2) -0.005(2)
C11 0.096(4) 0.0365(18) 0.0286(17) 0.0055(14) 0.007(2) 0.005(2)
C12 0.078(3) 0.0331(19) 0.037(2) 0.0052(16) 0.013(2) 0.0102(18)
C13 0.064(3) 0.0264(16) 0.0318(18) 0.0033(13) 0.0021(16) 0.0054(15)
C14 0.049(2) 0.0287(17) 0.044(2) 0.0022(15) 0.0006(17) 0.0023(15)
C15 0.054(2) 0.045(2) 0.061(3) 0.001(2) 0.002(2) 0.0062(18)
C16 0.058(3) 0.058(3) 0.078(3) 0.006(3) 0.016(2) 0.015(2)
C17 0.079(3) 0.048(2) 0.058(3) 0.003(2) 0.017(2) 0.017(2)
C18 0.047(2) 0.0288(16) 0.0372(19) -0.0009(14) -0.0046(15) -0.0010(13)
C19 0.0326(16) 0.0250(14) 0.0350(16) -0.0025(13) -0.0041(13) 0.0017(12)
C20 0.0336(16) 0.0295(16) 0.0382(17) 0.0018(13) -0.0007(14) 0.0057(13)
C21 0.046(2) 0.045(2) 0.044(2) 0.0095(16) -0.0068(16) 0.0118(16)
C22 0.055(2) 0.069(3) 0.045(2) 0.002(2) -0.0206(19) 0.008(2)
C23 0.047(2) 0.075(3) 0.071(3) 0.015(3) -0.007(2) 0.024(2)
C24 0.063(3) 0.047(2) 0.062(3) 0.018(2) -0.004(2) 0.0103(19)
C25 0.0325(17) 0.0409(19) 0.0420(19) 0.0004(16) -0.0021(14) 0.0088(14)
C26 0.0273(16) 0.053(2) 0.043(2) 0.0059(16) -0.0035(14) 0.0022(14)
C27 0.0293(17) 0.066(3) 0.049(2) 0.002(2) -0.0021(15) 0.0028(17)
C28 0.0274(18) 0.102(4) 0.052(2) 0.006(3) -0.0053(16) -0.006(2)
C29 0.038(2) 0.095(4) 0.059(3) 0.023(3) -0.0079(19) -0.022(2)
C30 0.041(2) 0.064(3) 0.055(2) 0.016(2) -0.0118(18) -0.0133(19)
C31 0.0312(17) 0.048(2) 0.047(2) 0.0058(17) -0.0096(15) -0.0030(14)
C32 0.0390(18) 0.0384(18) 0.051(2) 0.0001(18) -0.0101(17) -0.0017(15)
C33 0.061(3) 0.036(2) 0.066(3) 0.0031(19) -0.005(2) -0.0017(17)
C34 0.085(4) 0.040(2) 0.087(4) 0.009(2) -0.012(3) -0.006(2)
C35 0.072(3) 0.053(3) 0.073(3) 0.019(2) -0.010(3) -0.024(2)
C36 0.0333(16) 0.0349(18) 0.048(2) -0.0023(16) -0.0069(15) 0.0036(14)
C37 0.0277(14) 0.0314(15) 0.0295(15) -0.0028(12) -0.0022(11) 0.0071(12)
C38 0.0364(17) 0.0292(15) 0.0381(17) -0.0049(14) -0.0064(15) 0.0033(13)
C39 0.061(2) 0.0399(19) 0.0380(19) -0.0072(15) -0.0176(18) 0.0000(17)
C40 0.071(3) 0.055(3) 0.057(3) -0.001(2) -0.033(2) 0.003(2)
C41 0.103(4) 0.046(2) 0.055(3) -0.014(2) -0.036(3) -0.004(2)
C42 0.088(3) 0.071(3) 0.0297(19) -0.0140(19) 0.000(2) 0.013(3)
C43 0.0395(18) 0.0337(15) 0.0315(15) -0.0062(12) -0.0021(13) 0.0044(14)
C44 0.048(2) 0.0357(18) 0.0371(18) -0.0081(14) -0.0041(15) 0.0086(15)
C45 0.048(2) 0.046(2) 0.065(3) -0.010(2) -0.007(2) 0.0130(18)
C46 0.054(3) 0.066(3) 0.077(3) -0.012(3) -0.019(2) 0.023(2)
C47 0.089(4) 0.056(3) 0.055(3) -0.005(2) -0.024(3) 0.034(3)
C48 0.076(3) 0.042(2) 0.0334(18) -0.0035(15) -0.0105(18) 0.017(2)
C49 0.055(2) 0.0343(16) 0.0292(15) -0.0048(13) -0.0091(15) 0.0085(16)
C50 0.061(2) 0.0331(17) 0.0300(17) -0.0037(14) -0.0012(16) -0.0012(16)
C51 0.080(3) 0.043(2) 0.049(2) 0.0003(19) 0.008(2) -0.006(2)
C52 0.113(5) 0.042(2) 0.053(3) 0.004(2) 0.007(3) -0.007(3)
C53 0.116(4) 0.0368(19) 0.042(2) 0.0089(16) -0.004(3) 0.015(2)
C54 0.046(2) 0.0310(17) 0.0362(18) -0.0047(13) -0.0005(15) -0.0047(15)
C55 0.0348(15) 0.0351(16) 0.0293(15) -0.0023(14) 0.0008(13) -0.0005(13)
C56 0.0334(16) 0.0457(19) 0.0314(16) -0.0030(15) 0.0029(14) 0.0023(14)
C57 0.039(2) 0.086(3) 0.0358(19) -0.003(2) 0.0107(16) 0.0084(19)
C58 0.056(3) 0.118(5) 0.034(2) -0.010(3) 0.0058(19) 0.018(3)
C59 0.065(3) 0.120(5) 0.053(3) 0.018(3) 0.020(2) -0.005(3)
C60 0.046(3) 0.153(6) 0.051(3) -0.005(3) 0.016(2) 0.031(3)
C61 0.0331(17) 0.049(2) 0.041(2) 0.0090(17) 0.0022(14) -0.0061(14)
C62 0.0329(16) 0.0443(19) 0.0407(19) 0.0036(16) 0.0041(14) -0.0085(15)
C63 0.046(2) 0.054(2) 0.053(2) 0.009(2) -0.0033(18) -0.0180(18)
C64 0.061(3) 0.059(3) 0.057(3) 0.001(2) 0.003(2) -0.026(2)
C65 0.040(2) 0.076(3) 0.046(2) 0.001(2) 0.0016(17) -0.019(2)
C66 0.0285(16) 0.067(3) 0.0406(19) 0.0007(19) 0.0032(14) -0.0074(17)
C67 0.0245(15) 0.059(2) 0.0400(19) 0.0030(17) 0.0045(13) -0.0039(14)
C68 0.0299(17) 0.051(2) 0.0414(19) 0.0021(16) 0.0046(14) 0.0038(14)
C69 0.0381(19) 0.055(2) 0.050(2) 0.0023(19) 0.0040(17) 0.0074(17)
C70 0.038(2) 0.074(3) 0.049(2) 0.014(2) 0.0010(17) 0.0125(19)
C71 0.0321(18) 0.083(3) 0.039(2) 0.003(2) -0.0028(15) -0.0008(18)
C72 0.0292(16) 0.045(2) 0.0426(19) 0.0042(16) 0.0049(14) 0.0062(14)
C73 0.0309(15) 0.0388(15) 0.0275(13) 0.0034(11) 0.0014(12) -0.0018(14)
C74 0.0464(19) 0.0336(15) 0.0406(16) 0.0011(13) 0.0083(16) 0.0000(15)
C75 0.058(2) 0.0355(16) 0.0384(16) 0.0032(13) -0.0080(18) -0.0002(17)
C76 0.149(6) 0.050(2) 0.045(2) 0.0123(19) -0.018(3) -0.002(3)
C81 0.101(5) 0.139(7) 0.084(5) 0.018(5) -0.022(4) 0.019(5)
C82 0.147(8) 0.264(13) 0.105(6) 0.059(8) 0.006(6) -0.070(9)
C83 0.099(5) 0.098(5) 0.098(5) 0.017(4) 0.016(4) 0.021(4)
C84 0.158(9) 0.107(6) 0.233(12) -0.014(8) 0.007(9) 0.055(6)
N1 0.0489(17) 0.0284(14) 0.0297(15) 0.0008(12) -0.0001(12) -0.0061(12)
N2 0.0306(13) 0.0346(14) 0.0413(16) -0.0003(13) -0.0011(12) 0.0039(11)
N3 0.0368(14) 0.0275(13) 0.0333(14) -0.0028(11) -0.0012(12) 0.0026(11)
N4 0.0290(14) 0.0467(19) 0.0367(16) 0.0019(13) 0.0010(11) 0.0031(12)
O1 0.0344(11) 0.0308(11) 0.0266(10) 0.0004(8) -0.0010(9) -0.0052(9)
O2 0.0490(13) 0.0331(11) 0.0243(10) 0.0026(9) -0.0008(10) -0.0054(10)
O3 0.0482(16) 0.0486(15) 0.0427(15) -0.0045(13) -0.0060(12) -0.0031(12)
O4 0.0518(16) 0.0468(15) 0.0444(15) -0.0074(12) -0.0095(13) 0.0034(12)
O5 0.0325(11) 0.0299(10) 0.0275(11) -0.0008(9) -0.0021(9) 0.0050(9)
O6 0.0381(12) 0.0320(11) 0.0282(11) 0.0016(9) -0.0017(9) 0.0069(9)
O7 0.0546(17) 0.0405(14) 0.0561(17) -0.0023(13) 0.0089(14) 0.0123(12)
O8 0.0426(14) 0.0375(13) 0.0482(15) -0.0085(11) -0.0004(11) 0.0033(11)
O9 0.0360(12) 0.0286(11) 0.0255(10) 0.0005(8) -0.0021(9) 0.0009(9)
O10 0.0444(13) 0.0293(11) 0.0247(10) -0.0003(9) -0.0033(9) 0.0033(9)
O11 0.0394(13) 0.0373(13) 0.0514(15) -0.0018(12) 0.0051(12) 0.0011(10)
O12 0.0446(16) 0.0435(15) 0.0683(19) 0.0002(14) 0.0029(14) -0.0067(12)
O13 0.0285(10) 0.0373(12) 0.0271(11) 0.0001(9) 0.0002(8) 0.0033(10)
O14 0.0337(11) 0.0452(13) 0.0277(11) 0.0009(10) 0.0026(9) 0.0034(10)
O15 0.0511(16) 0.0448(16) 0.0585(18) 0.0128(14) -0.0089(14) -0.0029(13)
O16 0.0476(15) 0.0403(14) 0.0574(17) -0.0030(13) -0.0056(13) 0.0053(11)
O17 0.0312(10) 0.0350(10) 0.0258(9) 0.0015(8) 0.0003(9) -0.0018(11)
O18 0.0577(15) 0.0354(11) 0.0306(10) 0.0004(8) 0.0031(12) -0.0017(12)
O20 0.105(3) 0.138(4) 0.088(3) -0.003(3) 0.009(3) 0.013(3)
O21 0.099(4) 0.165(5) 0.088(3) 0.015(4) 0.007(3) 0.032(4)
O19 0.0526(18) 0.059(3) 0.0300(11) 0.0104(14) -0.0046(12) -0.0017(16)
C77 0.126(7) 0.110(9) 0.047(5) 0.026(5) -0.009(5) -0.038(6)
C78 0.150(8) 0.122(9) 0.069(6) 0.051(6) -0.019(6) -0.033(7)
C79 0.132(7) 0.147(9) 0.058(6) 0.041(6) -0.028(5) -0.012(7)
C80 0.095(6) 0.152(9) 0.043(6) 0.028(6) -0.012(5) -0.025(6)
O19' 0.0526(18) 0.059(3) 0.0300(11) 0.0104(14) -0.0046(12) -0.0017(16)
C77' 0.126(7) 0.110(9) 0.047(5) 0.026(5) -0.009(5) -0.038(6)
C78' 0.150(8) 0.122(9) 0.069(6) 0.051(6) -0.019(6) -0.033(7)
C79' 0.132(7) 0.147(9) 0.058(6) 0.041(6) -0.028(5) -0.012(7)
C80' 0.095(6) 0.152(9) 0.043(6) 0.028(6) -0.012(5) -0.025(6)

loop_
_atom_type_symbol
_atom_type_description
_atom_type_scat_dispersion_real
_atom_type_scat_dispersion_imag
_atom_type_scat_source
C C 0.0033 0.0016 'International Tables Vol C Tables 4.2.6.8 and 6.1.1.4'
H H 0.0000 0.0000 'International Tables Vol C Tables 4.2.6.8 and 6.1.1.4'
N N 0.0061 0.0033 'International Tables Vol C Tables 4.2.6.8 and 6.1.1.4'
O O 0.0106 0.0060 'International Tables Vol C Tables 4.2.6.8 and 6.1.1.4'
Rh Rh -1.1178 0.9187 'International Tables Vol C Tables 4.2.6.8 and 6.1.1.4'

loop_
_geom_angle_atom_site_label_1
_geom_angle_atom_site_label_2
_geom_angle_atom_site_label_3
_geom_angle
O13 Rh1 O1 89.13(9)
O13 Rh1 O5 176.39(9)
O1 Rh1 O5 91.03(9)
O13 Rh1 O9 89.22(9)
O1 Rh1 O9 174.51(8)
O5 Rh1 O9 90.29(9)
O13 Rh1 Rh2 88.03(6)
O1 Rh1 Rh2 87.28(6)
O5 Rh1 Rh2 88.38(6)
O9 Rh1 Rh2 87.43(6)
O13 Rh1 O17 93.42(8)
O1 Rh1 O17 90.37(8)
O5 Rh1 O17 90.18(8)
O9 Rh1 O17 94.95(8)
Rh2 Rh1 O17 177.22(5)
O10 Rh2 O2 178.10(9)
O10 Rh2 O14 89.88(10)
O2 Rh2 O14 89.97(10)
O10 Rh2 O6 89.36(10)
O2 Rh2 O6 90.67(10)
O14 Rh2 O6 176.30(9)
O10 Rh2 O19' 89.0(7)
O2 Rh2 O19' 92.9(7)
O14 Rh2 O19' 91.9(9)
O6 Rh2 O19' 91.7(9)
O10 Rh2 O19 91.2(7)
O2 Rh2 O19 90.7(7)
O14 Rh2 O19 91.9(8)
O6 Rh2 O19 91.7(8)
O19' Rh2 O19 2.1(13)
O10 Rh2 Rh1 89.05(6)
O2 Rh2 Rh1 89.05(7)
O14 Rh2 Rh1 88.38(6)
O6 Rh2 Rh1 87.99(6)
O19' Rh2 Rh1 178.1(6)
O19 Rh2 Rh1 179.6(10)
O2 C1 O1 126.7(3)
O2 C1 C2 118.5(3)
O1 C1 C2 114.8(3)
N1 C2 C1 109.5(3)
N1 C2 C3 114.3(3)
C1 C2 C3 117.4(3)
C4 C3 C6 110.6(4)
C4 C3 C5 108.5(4)
C6 C3 C5 106.9(4)
C4 C3 C2 113.3(4)
C6 C3 C2 108.9(4)
C5 C3 C2 108.4(3)
O3 C7 N1 120.6(3)
O3 C7 C8 123.0(3)
N1 C7 C8 116.4(3)
C13 C8 C9 121.1(4)
C13 C8 C7 120.2(3)
C9 C8 C7 118.7(4)
C8 C9 C10 119.7(4)
C11 C10 C9 121.0(4)
C10 C11 C12 121.1(4)
C17 C12 C11 124.5(4)
C17 C12 C13 117.6(4)
C11 C12 C13 117.8(4)
C8 C13 C14 122.1(4)
C8 C13 C12 118.9(4)
C14 C13 C12 119.0(4)
C15 C14 C13 121.2(4)
C15 C14 C18 120.1(4)
C13 C14 C18 118.6(3)
C14 C15 C16 119.5(5)
C17 C16 C15 120.8(5)
C16 C17 C12 121.8(4)
O4 C18 N1 119.8(4)
O4 C18 C14 122.1(4)
N1 C18 C14 118.1(3)
O6 C19 O5 126.2(3)
O6 C19 C20 118.1(3)
O5 C19 C20 115.6(3)
N2 C20 C19 108.9(3)
N2 C20 C21 114.4(3)
C19 C20 C21 117.0(3)
C22 C21 C24 110.2(4)
C22 C21 C23 108.3(4)
C24 C21 C23 108.2(3)
C22 C21 C20 113.7(3)
C24 C21 C20 107.5(3)
C23 C21 C20 108.8(3)
O7 C25 N2 121.1(3)
O7 C25 C26 122.0(3)
N2 C25 C26 117.0(3)
C27 C26 C31 120.7(4)
C27 C26 C25 119.1(4)
C31 C26 C25 120.0(3)
C26 C27 C28 120.2(4)
C29 C28 C27 119.7(4)
C28 C29 C30 121.9(4)
C35 C30 C31 117.5(4)
C35 C30 C29 124.8(4)
C31 C30 C29 117.7(4)
C26 C31 C32 120.9(3)
C26 C31 C30 119.8(4)
C32 C31 C30 119.3(4)
C33 C32 C31 121.2(4)
C33 C32 C36 118.7(4)
C31 C32 C36 120.0(3)
C32 C33 C34 118.5(5)
C35 C34 C33 121.8(4)
C34 C35 C30 121.6(4)
O8 C36 N2 120.4(3)
O8 C36 C32 122.4(3)
N2 C36 C32 117.2(3)
O10 C37 O9 126.8(3)
O10 C37 C38 116.9(3)
O9 C37 C38 116.2(3)
N3 C38 C37 110.2(3)
N3 C38 C39 112.9(3)
C37 C38 C39 116.7(3)
C42 C39 C40 110.6(4)
C42 C39 C41 108.8(4)
C40 C39 C41 107.0(4)
C42 C39 C38 114.3(3)
C40 C39 C38 108.2(3)
C41 C39 C38 107.8(3)
O11 C43 N3 120.5(3)
O11 C43 C44 122.7(3)
N3 C43 C44 116.8(3)
C45 C44 C49 121.2(4)
C45 C44 C43 119.1(4)
C49 C44 C43 119.6(3)
C44 C45 C46 119.3(5)
C47 C46 C45 120.6(5)
C46 C47 C48 121.8(4)
C47 C48 C53 124.4(4)
C47 C48 C49 118.5(4)
C53 C48 C49 117.1(4)
C50 C49 C44 121.4(3)
C50 C49 C48 120.1(4)
C44 C49 C48 118.5(4)
C51 C50 C49 120.6(4)
C51 C50 C54 119.1(4)
C49 C50 C54 120.4(3)
C50 C51 C52 119.8(5)
C53 C52 C51 120.4(5)
C52 C53 C48 122.0(4)
O12 C54 N3 121.1(3)
O12 C54 C50 122.3(3)
N3 C54 C50 116.6(3)
O14 C55 O13 126.6(3)
O14 C55 C56 118.6(3)
O13 C55 C56 114.5(3)
N4 C56 C55 109.1(3)
N4 C56 C57 113.9(3)
C55 C56 C57 118.6(3)
C59 C57 C58 110.6(4)
C59 C57 C60 108.7(4)
C58 C57 C60 107.8(4)
C59 C57 C56 114.7(4)
C58 C57 C56 107.2(3)
C60 C57 C56 107.5(4)
O15 C61 N4 120.5(3)
O15 C61 C62 122.9(4)
N4 C61 C62 116.7(3)
C63 C62 C67 120.5(4)
C63 C62 C61 119.7(4)
C67 C62 C61 119.8(3)
C62 C63 C64 120.2(4)
C65 C64 C63 120.0(4)
C64 C65 C66 121.7(4)
C65 C66 C67 118.7(4)
C65 C66 C71 123.8(4)
C67 C66 C71 117.4(4)
C68 C67 C62 120.8(3)
C68 C67 C66 120.2(4)
C62 C67 C66 118.9(4)
C69 C68 C67 120.2(4)
C69 C68 C72 119.1(4)
C67 C68 C72 120.7(3)
C68 C69 C70 119.6(4)
C71 C70 C69 121.7(4)
C70 C71 C66 120.8(4)
O16 C72 N4 120.3(3)
O16 C72 C68 122.7(3)
N4 C72 C68 117.0(3)
O17 C73 O18 122.0(3)
O17 C73 C74 126.1(3)
O18 C73 C74 111.9(3)
O18 C75 C76 107.8(3)
O20 C81 O21 123.1(8)
O20 C81 C82 124.3(9)
O21 C81 C82 112.6(8)
O21 C83 C84 108.6(7)
C18 N1 C7 123.4(3)
C18 N1 C2 119.3(3)
C7 N1 C2 117.2(3)
C25 N2 C36 124.4(3)
C25 N2 C20 117.3(3)
C36 N2 C20 118.2(3)
C54 N3 C43 124.3(3)
C54 N3 C38 117.1(3)
C43 N3 C38 118.4(3)
C61 N4 C72 124.1(3)
C61 N4 C56 117.4(3)
C72 N4 C56 118.1(3)
C1 O1 Rh1 118.8(2)
C1 O2 Rh2 118.2(2)
C19 O5 Rh1 117.8(2)
C19 O6 Rh2 119.4(2)
C37 O9 Rh1 117.7(2)
C37 O10 Rh2 118.8(2)
C55 O13 Rh1 118.1(2)
C55 O14 Rh2 118.9(2)
C73 O17 Rh1 129.13(19)
C73 O18 C75 117.4(2)
C81 O21 C83 115.0(6)
C77 O19 C80 109.5(11)
C77 O19 Rh2 119.5(15)
C80 O19 Rh2 121.2(10)
O19 C77 C78 101.0(12)
C77 C78 C79 86.5(12)
C80 C79 C78 91.5(11)
O19 C80 C79 98.2(14)
C77' O19' C80' 109.7(12)
C77' O19' Rh2 125.6(12)
C80' O19' Rh2 115.1(15)
O19' C77' C78' 102.9(15)
C77' C78' C79' 94.3(12)
C80' C79' C78' 87.3(12)
O19' C80' C79' 98.7(12)

loop_
_geom_bond_atom_site_label_1
_geom_bond_atom_site_label_2
_geom_bond_distance
Rh1 O13 2.042(2)
Rh1 O1 2.041(2)
Rh1 O5 2.048(2)
Rh1 O9 2.064(2)
Rh1 Rh2 2.3843(10)
Rh1 O17 2.388(2)
Rh2 O10 2.011(2)
Rh2 O2 2.018(2)
Rh2 O14 2.025(2)
Rh2 O6 2.032(2)
Rh2 O19' 2.282(11)
Rh2 O19 2.290(10)
C1 O2 1.258(4)
C1 O1 1.265(4)
C1 C2 1.536(5)
C2 N1 1.474(5)
C2 C3 1.552(5)
C3 C4 1.534(7)
C3 C6 1.535(7)
C3 C5 1.546(6)
C7 O3 1.214(5)
C7 N1 1.408(5)
C7 C8 1.489(5)
C8 C13 1.384(6)
C8 C9 1.389(5)
C9 C10 1.394(6)
C10 C11 1.342(7)
C11 C12 1.425(6)
C12 C17 1.415(7)
C12 C13 1.438(5)
C13 C14 1.408(5)
C14 C15 1.365(6)
C14 C18 1.484(5)
C15 C16 1.414(6)
C16 C17 1.345(7)
C18 O4 1.223(4)
C18 N1 1.403(5)
C19 O6 1.259(4)
C19 O5 1.270(4)
C19 C20 1.539(5)
C20 N2 1.485(4)
C20 C21 1.558(5)
C21 C22 1.513(6)
C21 C24 1.540(6)
C21 C23 1.547(6)
C25 O7 1.217(4)
C25 N2 1.396(5)
C25 C26 1.495(5)
C26 C27 1.374(5)
C26 C31 1.404(5)
C27 C28 1.414(6)
C28 C29 1.361(8)
C29 C30 1.419(7)
C30 C35 1.419(7)
C30 C31 1.425(6)
C31 C32 1.409(6)
C32 C33 1.381(5)
C32 C36 1.483(5)
C33 C34 1.405(7)
C34 C35 1.340(8)
C36 O8 1.210(4)
C36 N2 1.405(4)
C37 O10 1.261(4)
C37 O9 1.266(4)
C37 C38 1.537(4)
C38 N3 1.485(4)
C38 C39 1.572(5)
C39 C42 1.517(6)
C39 C40 1.532(6)
C39 C41 1.551(6)
C43 O11 1.212(4)
C43 N3 1.403(5)
C43 C44 1.495(5)
C44 C45 1.383(6)
C44 C49 1.402(5)
C45 C46 1.398(6)
C46 C47 1.357(8)
C47 C48 1.394(7)
C48 C53 1.422(7)
C48 C49 1.432(5)
C49 C50 1.396(6)
C50 C51 1.384(6)
C50 C54 1.483(5)
C51 C52 1.405(7)
C52 C53 1.354(8)
C54 O12 1.219(5)
C54 N3 1.402(4)
C55 O14 1.257(4)
C55 O13 1.269(4)
C55 C56 1.524(4)
C56 N4 1.494(5)
C56 C57 1.564(5)
C57 C59 1.521(8)
C57 C58 1.532(7)
C57 C60 1.541(6)
C61 O15 1.217(4)
C61 N4 1.405(5)
C61 C62 1.481(5)
C62 C63 1.381(6)
C62 C67 1.413(5)
C63 C64 1.404(6)
C64 C65 1.372(7)
C65 C66 1.395(6)
C66 C67 1.429(5)
C66 C71 1.427(6)
C67 C68 1.399(6)
C68 C69 1.388(5)
C68 C72 1.468(5)
C69 C70 1.394(6)
C70 C71 1.354(7)
C72 O16 1.231(5)
C72 N4 1.401(5)
C73 O17 1.219(3)
C73 O18 1.335(3)
C73 C74 1.498(4)
C75 O18 1.445(4)
C75 C76 1.497(5)
C81 O20 1.207(9)
C81 O21 1.357(10)
C81 C82 1.505(11)
C83 O21 1.425(8)
C83 C84 1.458(11)
O19 C77 1.388(16)
O19 C80 1.450(14)
C77 C78 1.586(15)
C78 C79 1.611(18)
C79 C80 1.654(16)
O19' C77' 1.368(14)
O19' C80' 1.451(17)
C77' C78' 1.592(17)
C78' C79' 1.619(18)
C79' C80' 1.606(15)

loop_
_geom_torsion_atom_site_label_1
_geom_torsion_atom_site_label_2
_geom_torsion_atom_site_label_3
_geom_torsion_atom_site_label_4
_geom_torsion
O13 Rh1 Rh2 O10 -89.63(9)
O1 Rh1 Rh2 O10 -178.85(10)
O5 Rh1 Rh2 O10 90.04(9)
O9 Rh1 Rh2 O10 -0.32(9)
O17 Rh1 Rh2 O10 148.8(11)
O13 Rh1 Rh2 O2 90.28(10)
O1 Rh1 Rh2 O2 1.06(9)
O5 Rh1 Rh2 O2 -90.05(10)
O9 Rh1 Rh2 O2 179.59(10)
O17 Rh1 Rh2 O2 -31.3(11)
O13 Rh1 Rh2 O14 0.28(9)
O1 Rh1 Rh2 O14 -88.94(10)
O5 Rh1 Rh2 O14 179.95(10)
O9 Rh1 Rh2 O14 89.59(10)
O17 Rh1 Rh2 O14 -121.3(11)
O13 Rh1 Rh2 O6 -179.02(9)
O1 Rh1 Rh2 O6 91.76(9)
O5 Rh1 Rh2 O6 0.65(9)
O9 Rh1 Rh2 O6 -89.71(9)
O17 Rh1 Rh2 O6 59.4(11)
O13 Rh1 Rh2 O19' -98(29)
O1 Rh1 Rh2 O19' 172(29)
O5 Rh1 Rh2 O19' 81(29)
O9 Rh1 Rh2 O19' -9(29)
O17 Rh1 Rh2 O19' 140(29)
O13 Rh1 Rh2 O19 142(85)
O1 Rh1 Rh2 O19 53(84)
O5 Rh1 Rh2 O19 -38(84)
O9 Rh1 Rh2 O19 -129(84)
O17 Rh1 Rh2 O19 21(84)
O2 C1 C2 N1 -132.9(3)
O1 C1 C2 N1 49.6(4)
O2 C1 C2 C3 -0.4(5)
O1 C1 C2 C3 -178.0(3)
N1 C2 C3 C4 67.5(4)
C1 C2 C3 C4 -62.8(5)
N1 C2 C3 C6 -168.9(3)
C1 C2 C3 C6 60.8(5)
N1 C2 C3 C5 -53.0(5)
C1 C2 C3 C5 176.7(4)
O3 C7 C8 C13 172.6(4)
N1 C7 C8 C13 -10.0(5)
O3 C7 C8 C9 -9.9(5)
N1 C7 C8 C9 167.5(3)
C13 C8 C9 C10 2.2(6)
C7 C8 C9 C10 -175.2(3)
C8 C9 C10 C11 -4.8(6)
C9 C10 C11 C12 1.5(7)
C10 C11 C12 C17 -179.2(4)
C10 C11 C12 C13 4.0(6)
C9 C8 C13 C14 -176.4(3)
C7 C8 C13 C14 1.0(6)
C9 C8 C13 C12 3.3(6)
C7 C8 C13 C12 -179.2(3)
C17 C12 C13 C8 176.7(4)
C11 C12 C13 C8 -6.3(5)
C17 C12 C13 C14 -3.6(5)
C11 C12 C13 C14 173.4(3)
C8 C13 C14 C15 -178.1(4)
C12 C13 C14 C15 2.2(6)
C8 C13 C14 C18 5.2(6)
C12 C13 C14 C18 -174.5(3)
C13 C14 C15 C16 0.4(6)
C18 C14 C15 C16 177.1(4)
C14 C15 C16 C17 -1.6(7)
C15 C16 C17 C12 0.0(7)
C11 C12 C17 C16 -174.2(4)
C13 C12 C17 C16 2.5(6)
C15 C14 C18 O4 0.7(6)
C13 C14 C18 O4 177.4(3)
C15 C14 C18 N1 -179.1(4)
C13 C14 C18 N1 -2.4(5)
O6 C19 C20 N2 -137.7(3)
O5 C19 C20 N2 46.4(4)
O6 C19 C20 C21 -6.1(4)
O5 C19 C20 C21 178.1(3)
N2 C20 C21 C22 71.0(4)
C19 C20 C21 C22 -58.2(4)
N2 C20 C21 C24 -166.8(3)
C19 C20 C21 C24 64.1(4)
N2 C20 C21 C23 -49.8(4)
C19 C20 C21 C23 -178.9(3)
O7 C25 C26 C27 -2.5(5)
N2 C25 C26 C27 178.6(3)
O7 C25 C26 C31 172.5(4)
N2 C25 C26 C31 -6.3(5)
C31 C26 C27 C28 -1.0(5)
C25 C26 C27 C28 174.0(3)
C26 C27 C28 C29 0.1(6)
C27 C28 C29 C30 0.7(6)
C28 C29 C30 C35 -178.8(4)
C28 C29 C30 C31 -0.5(6)
C27 C26 C31 C32 178.9(3)
C25 C26 C31 C32 4.0(5)
C27 C26 C31 C30 1.2(5)
C25 C26 C31 C30 -173.8(3)
C35 C30 C31 C26 178.0(4)
C29 C30 C31 C26 -0.4(5)
C35 C30 C31 C32 0.1(5)
C29 C30 C31 C32 -178.2(4)
C26 C31 C32 C33 -177.5(4)
C30 C31 C32 C33 0.3(6)
C26 C31 C32 C36 2.6(5)
C30 C31 C32 C36 -179.6(3)
C31 C32 C33 C34 -0.1(6)
C36 C32 C33 C34 179.8(4)
C32 C33 C34 C35 -0.6(8)
C33 C34 C35 C30 1.1(8)
C31 C30 C35 C34 -0.9(7)
C29 C30 C35 C34 177.4(5)
C33 C32 C36 O8 -4.9(6)
C31 C32 C36 O8 175.0(3)
C33 C32 C36 N2 173.4(3)
C31 C32 C36 N2 -6.7(5)
O10 C37 C38 N3 -134.0(3)
O9 C37 C38 N3 50.0(4)
O10 C37 C38 C39 -3.5(4)
O9 C37 C38 C39 -179.5(3)
N3 C38 C39 C42 69.4(4)
C37 C38 C39 C42 -59.8(4)
N3 C38 C39 C40 -166.9(3)
C37 C38 C39 C40 63.9(4)
N3 C38 C39 C41 -51.6(4)
C37 C38 C39 C41 179.2(3)
O11 C43 C44 C45 -0.2(5)
N3 C43 C44 C45 -179.7(3)
O11 C43 C44 C49 179.5(3)
N3 C43 C44 C49 -0.1(5)
C49 C44 C45 C46 -2.4(6)
C43 C44 C45 C46 177.2(4)
C44 C45 C46 C47 0.1(7)
C45 C46 C47 C48 1.8(8)
C46 C47 C48 C53 178.0(4)
C46 C47 C48 C49 -1.3(7)
C45 C44 C49 C50 -176.0(4)
C43 C44 C49 C50 4.4(5)
C45 C44 C49 C48 2.8(5)
C43 C44 C49 C48 -176.8(3)
C47 C48 C49 C50 177.8(4)
C53 C48 C49 C50 -1.5(5)
C47 C48 C49 C44 -1.0(5)
C53 C48 C49 C44 179.6(3)
C44 C49 C50 C51 179.5(3)
C48 C49 C50 C51 0.7(6)
C44 C49 C50 C54 -1.0(5)
C48 C49 C50 C54 -179.8(3)
C49 C50 C51 C52 1.1(6)
C54 C50 C51 C52 -178.4(4)
C50 C51 C52 C53 -2.0(7)
C51 C52 C53 C48 1.1(8)
C47 C48 C53 C52 -178.7(5)
C49 C48 C53 C52 0.6(6)
C51 C50 C54 O12 -6.1(6)
C49 C50 C54 O12 174.4(4)
C51 C50 C54 N3 172.9(3)
C49 C50 C54 N3 -6.6(5)
O14 C55 C56 N4 -137.9(3)
O13 C55 C56 N4 47.6(4)
O14 C55 C56 C57 -5.4(5)
O13 C55 C56 C57 -179.8(3)
N4 C56 C57 C59 70.9(5)
C55 C56 C57 C59 -59.5(5)
N4 C56 C57 C58 -165.8(4)
C55 C56 C57 C58 63.8(5)
N4 C56 C57 C60 -50.2(5)
C55 C56 C57 C60 179.5(4)
O15 C61 C62 C63 6.4(6)
N4 C61 C62 C63 -173.7(3)
O15 C61 C62 C67 -171.5(4)
N4 C61 C62 C67 8.3(5)
C67 C62 C63 C64 0.7(6)
C61 C62 C63 C64 -177.2(4)
C62 C63 C64 C65 1.1(7)
C63 C64 C65 C66 -0.9(7)
C64 C65 C66 C67 -1.1(6)
C64 C65 C66 C71 177.2(4)
C63 C62 C67 C68 -178.9(4)
C61 C62 C67 C68 -1.0(5)
C63 C62 C67 C66 -2.6(5)
C61 C62 C67 C66 175.3(3)
C65 C66 C67 C68 179.1(3)
C71 C66 C67 C68 0.8(5)
C65 C66 C67 C62 2.8(5)
C71 C66 C67 C62 -175.6(3)
C62 C67 C68 C69 176.3(3)
C66 C67 C68 C69 0.0(5)
C62 C67 C68 C72 -2.8(5)
C66 C67 C68 C72 -179.1(3)
C67 C68 C69 C70 -0.3(5)
C72 C68 C69 C70 178.8(3)
C68 C69 C70 C71 -0.3(6)
C69 C70 C71 C66 1.1(6)
C65 C66 C71 C70 -179.6(4)
C67 C66 C71 C70 -1.3(6)
C69 C68 C72 O16 1.3(5)
C67 C68 C72 O16 -179.6(3)
C69 C68 C72 N4 -179.9(3)
C67 C68 C72 N4 -0.8(5)
O4 C18 N1 C7 173.0(3)
C14 C18 N1 C7 -7.2(5)
O4 C18 N1 C2 -2.2(5)
C14 C18 N1 C2 177.5(3)
O3 C7 N1 C18 -169.4(3)
C8 C7 N1 C18 13.1(5)
O3 C7 N1 C2 6.0(5)
C8 C7 N1 C2 -171.5(3)
C1 C2 N1 C18 45.7(4)
C3 C2 N1 C18 -88.3(4)
C1 C2 N1 C7 -129.9(3)
C3 C2 N1 C7 96.1(4)
O7 C25 N2 C36 -176.8(3)
C26 C25 N2 C36 2.0(5)
O7 C25 N2 C20 -1.7(5)
C26 C25 N2 C20 177.2(3)
O8 C36 N2 C25 -177.4(3)
C32 C36 N2 C25 4.3(5)
O8 C36 N2 C20 7.5(5)
C32 C36 N2 C20 -170.8(3)
C19 C20 N2 C25 -133.4(3)
C21 C20 N2 C25 93.6(4)
C19 C20 N2 C36 42.1(4)
C21 C20 N2 C36 -90.9(4)
O12 C54 N3 C43 -169.6(3)
C50 C54 N3 C43 11.4(5)
O12 C54 N3 C38 6.4(5)
C50 C54 N3 C38 -172.7(3)
O11 C43 N3 C54 172.3(3)
C44 C43 N3 C54 -8.1(5)
O11 C43 N3 C38 -3.6(5)
C44 C43 N3 C38 176.0(3)
C37 C38 N3 C54 -130.3(3)
C39 C38 N3 C54 97.2(4)
C37 C38 N3 C43 45.9(4)
C39 C38 N3 C43 -86.6(4)
O15 C61 N4 C72 167.2(3)
C62 C61 N4 C72 -12.6(5)
O15 C61 N4 C56 -4.7(5)
C62 C61 N4 C56 175.5(3)
O16 C72 N4 C61 -172.2(3)
C68 C72 N4 C61 8.9(5)
O16 C72 N4 C56 -0.3(5)
C68 C72 N4 C56 -179.2(3)
C55 C56 N4 C61 51.1(4)
C57 C56 N4 C61 -83.9(4)
C55 C56 N4 C72 -121.3(3)
C57 C56 N4 C72 103.7(4)
O2 C1 O1 Rh1 2.8(5)
C2 C1 O1 Rh1 -179.9(2)
O13 Rh1 O1 C1 -90.3(2)
O5 Rh1 O1 C1 86.1(2)
O9 Rh1 O1 C1 -17.7(11)
Rh2 Rh1 O1 C1 -2.2(2)
O17 Rh1 O1 C1 176.3(2)
O1 C1 O2 Rh2 -1.5(5)
C2 C1 O2 Rh2 -178.8(2)
O10 Rh2 O2 C1 3(3)
O14 Rh2 O2 C1 88.1(3)
O6 Rh2 O2 C1 -88.2(3)
O19' Rh2 O2 C1 -180.0(9)
O19 Rh2 O2 C1 -180.0(9)
Rh1 Rh2 O2 C1 -0.3(2)
O6 C19 O5 Rh1 6.5(4)
C20 C19 O5 Rh1 -178.1(2)
O13 Rh1 O5 C19 1.7(15)
O1 Rh1 O5 C19 -90.8(2)
O9 Rh1 O5 C19 83.9(2)
Rh2 Rh1 O5 C19 -3.5(2)
O17 Rh1 O5 C19 178.9(2)
O5 C19 O6 Rh2 -5.8(4)
C20 C19 O6 Rh2 178.9(2)
O10 Rh2 O6 C19 -87.0(2)
O2 Rh2 O6 C19 91.1(2)
O14 Rh2 O6 C19 -8.9(16)
O19' Rh2 O6 C19 -176.0(7)
O19 Rh2 O6 C19 -178.2(7)
Rh1 Rh2 O6 C19 2.1(2)
O10 C37 O9 Rh1 3.8(4)
C38 C37 O9 Rh1 179.4(2)
O13 Rh1 O9 C37 86.7(2)
O1 Rh1 O9 C37 14.1(11)
O5 Rh1 O9 C37 -89.8(2)
Rh2 Rh1 O9 C37 -1.4(2)
O17 Rh1 O9 C37 -180.0(2)
O9 C37 O10 Rh2 -4.2(4)
C38 C37 O10 Rh2 -179.7(2)
O2 Rh2 O10 C37 -1(3)
O14 Rh2 O10 C37 -86.2(2)
O6 Rh2 O10 C37 90.2(2)
O19' Rh2 O10 C37 -178.1(9)
O19 Rh2 O10 C37 -178.1(8)
Rh1 Rh2 O10 C37 2.2(2)
O14 C55 O13 Rh1 1.8(5)
C56 C55 O13 Rh1 175.8(2)
O1 Rh1 O13 C55 86.2(2)
O5 Rh1 O13 C55 -6.3(16)
O9 Rh1 O13 C55 -88.5(2)
Rh2 Rh1 O13 C55 -1.1(2)
O17 Rh1 O13 C55 176.6(2)
O13 C55 O14 Rh2 -1.5(5)
C56 C55 O14 Rh2 -175.2(2)
O10 Rh2 O14 C55 89.5(2)
O2 Rh2 O14 C55 -88.6(3)
O6 Rh2 O14 C55 11.4(16)
O19' Rh2 O14 C55 178.5(7)
O19 Rh2 O14 C55 -179.4(7)
Rh1 Rh2 O14 C55 0.4(2)
O18 C73 O17 Rh1 173.3(2)
C74 C73 O17 Rh1 -5.7(5)
O13 Rh1 O17 C73 -113.5(3)
O1 Rh1 O17 C73 -24.3(3)
O5 Rh1 O17 C73 66.7(3)
O9 Rh1 O17 C73 157.0(3)
Rh2 Rh1 O17 C73 8.0(13)
O17 C73 O18 C75 -2.2(5)
C74 C73 O18 C75 177.0(3)
C76 C75 O18 C73 -171.3(4)
O20 C81 O21 C83 3.7(10)
C82 C81 O21 C83 -178.0(7)
C84 C83 O21 C81 -165.5(7)
O10 Rh2 O19 C77 180(2)
O2 Rh2 O19 C77 0(2)
O14 Rh2 O19 C77 90(2)
O6 Rh2 O19 C77 -91(2)
O19' Rh2 O19 C77 -180(100)
Rh1 Rh2 O19 C77 -52(84)
O10 Rh2 O19 C80 -38(2)
O2 Rh2 O19 C80 142(2)
O14 Rh2 O19 C80 -128(2)
O6 Rh2 O19 C80 52(2)
O19' Rh2 O19 C80 -37(45)
Rh1 Rh2 O19 C80 90(84)
C80 O19 C77 C78 33(3)
Rh2 O19 C77 C78 179.6(17)
O19 C77 C78 C79 -63(2)
C77 C78 C79 C80 64.0(14)
C77 O19 C80 C79 11(3)
Rh2 O19 C80 C79 -134.5(19)
C78 C79 C80 O19 -49.8(19)
O10 Rh2 O19' C77' 150(3)
O2 Rh2 O19' C77' -30(3)
O14 Rh2 O19' C77' 60(3)
O6 Rh2 O19' C77' -120(3)
O19 Rh2 O19' C77' -29(45)
Rh1 Rh2 O19' C77' 159(26)
O10 Rh2 O19' C80' -67(2)
O2 Rh2 O19' C80' 113(2)
O14 Rh2 O19' C80' -157(2)
O6 Rh2 O19' C80' 22(2)
O19 Rh2 O19' C80' 113(49)
Rh1 Rh2 O19' C80' -58(31)
C80' O19' C77' C78' -5(3)
Rh2 O19' C77' C78' 139(2)
O19' C77' C78' C79' 45(2)
C77' C78' C79' C80' -60.1(17)
C77' O19' C80' C79' -36(3)
Rh2 O19' C80' C79' 175.2(18)
C78' C79' C80' O19' 60(2)
